data_7133228
loop_
_publ_author_name
'O'Reilly, Andrea'
'Haynes, Matthew D.'
'Turner, Zo&#xeb; R'
'McMullin, Claire L.'
'Harder, Sjoerd'
'O'Hare, Dermot'
'Fulton, J. Robin'
'Coles, Martyn P.'

_publ_section_title
;
 Mixing and matching <i>N</i>,<i>N</i>- and <i>N</i>,<i>O</i>-chelates in
 anionic Mg(I) compounds: synthesis and reactivity with
 RN&#xe001;C&#xe001;NR and CO.
;
_journal_issue 56
_journal_name_full 'Chemical communications (Cambridge, England)'
_journal_page_first 7204
_journal_page_last 7207
_journal_paper_doi 10.1039/d4cc02594f
_journal_volume 60
_journal_year 2024
_chemical_formula_moiety 'C66  H112  N4  O6  Mg2  Si4  K2'
_chemical_formula_sum 'C66 H112 K2 Mg2 N4 O6 Si4'
_chemical_formula_weight 1296.77
_space_group_IT_number 2
_space_group_name_Hall '-P 1'
_space_group_name_H-M_alt 'P -1'
_symmetry_cell_setting triclinic
_symmetry_Int_Tables_number 2
_symmetry_space_group_name_Hall '-P 1'
_symmetry_space_group_name_H-M 'P -1'
_atom_sites_solution_hydrogens geom
_audit_conform_dict_location ftp://ftp.iucr.org/pub/cif_core.dic
_audit_conform_dict_name cif_core.dic
_audit_conform_dict_version 2.4.5
_audit_creation_date 2024-06-14T15:07:43-00:00
_audit_creation_method 'WinGX routine CIF_UPDATE'
_audit_update_record
;
2024-06-14 deposited with the CCDC.	2024-06-16 downloaded from the CCDC.
;
_cell_angle_alpha 70.892(2)
_cell_angle_beta 89.038(2)
_cell_angle_gamma 72.072(3)
_cell_formula_units_Z 2
_cell_length_a 10.9645(3)
_cell_length_b 15.9181(4)
_cell_length_c 23.3852(5)
_cell_measurement_reflns_used 11523
_cell_measurement_temperature 119.99(16)
_cell_measurement_theta_max 72.141
_cell_measurement_theta_min 4.329
_cell_measurement_wavelength 1.5418
_cell_volume 3653.33(18)
_computing_cell_refinement 'CrysAlisPro 1.171.40.53 (Rigaku OD, 2019)'
_computing_data_collection 'CrysAlisPro 1.171.40.53 (Rigaku OD, 2019)'
_computing_data_reduction 'CrysAlisPro 1.171.40.53 (Rigaku OD, 2019)'
_computing_molecular_graphics 'Ortep for Windows (Farrugia, 2012)'
_computing_publication_material 'WinGX publication routines (Farrugia, 2012)'
_computing_structure_refinement 'SHELXL-2019/2 (Sheldrick, 2019)'
_diffrn_ambient_environment N~2~
_diffrn_ambient_temperature 119.99(16)
_diffrn_detector 'CCD plate'
_diffrn_detector_area_resol_mean 8.0856
_diffrn_detector_type EosS2
_diffrn_measured_fraction_theta_full 0.9791
_diffrn_measured_fraction_theta_max 0.9921
_diffrn_measurement_device 'four-circle diffractometer'
_diffrn_measurement_device_type 'SuperNova, Dual, Cu at home/near, EosS2'
_diffrn_measurement_method '\w scans'
_diffrn_orient_matrix_type 'CrysAlisPro convention (1999,Acta A55,543-557)'
_diffrn_orient_matrix_UB_11 0.0262309
_diffrn_orient_matrix_UB_12 -0.1022922
_diffrn_orient_matrix_UB_13 0.0031518
_diffrn_orient_matrix_UB_21 0.0019129
_diffrn_orient_matrix_UB_22 -0.0309178
_diffrn_orient_matrix_UB_23 0.0697631
_diffrn_orient_matrix_UB_31 -0.1459727
_diffrn_orient_matrix_UB_32 0.0163652
_diffrn_orient_matrix_UB_33 -0.0051661
_diffrn_radiation_monochromator mirror
_diffrn_radiation_probe x-ray
_diffrn_radiation_type 'Cu K\a'
_diffrn_radiation_wavelength 1.54184
_diffrn_reflns_av_R_equivalents 0.0461
_diffrn_reflns_av_unetI/netI 0.0707
_diffrn_reflns_Laue_measured_fraction_full 0.999
_diffrn_reflns_Laue_measured_fraction_max 0.992
_diffrn_reflns_limit_h_max 13
_diffrn_reflns_limit_h_min -13
_diffrn_reflns_limit_k_max 19
_diffrn_reflns_limit_k_min -19
_diffrn_reflns_limit_l_max 28
_diffrn_reflns_limit_l_min -28
_diffrn_reflns_number 48220
_diffrn_reflns_point_group_measured_fraction_full 0.999
_diffrn_reflns_point_group_measured_fraction_max 0.992
_diffrn_reflns_theta_full 73.1113
_diffrn_reflns_theta_max 72.4755
_diffrn_reflns_theta_min 4.0188
_diffrn_source 'micro-focus sealed X-ray tube'
_diffrn_source_type 'SuperNova (Cu) X-ray Source'
_diffrn_standards_number 0
_exptl_absorpt_coefficient_mu 2.323
_exptl_absorpt_correction_T_max 1
_exptl_absorpt_correction_T_min 0.623
_exptl_absorpt_correction_type gaussian
_exptl_absorpt_process_details
;
        CrysAlisPro 1.171.40.53 (Rigaku Oxford Diffraction, 2019)
        Numerical absorption correction based on gaussian integration over
                        a multifaceted crystal model
        Empirical absorption correction using spherical harmonics,
 implemented in SCALE3 ABSPACK scaling algorithm.
;
_exptl_crystal_colour colourless
_exptl_crystal_density_diffrn 1.179
_exptl_crystal_density_method 'not measured'
_exptl_crystal_description plate
_exptl_crystal_F_000 1404
_exptl_crystal_size_max 0.263
_exptl_crystal_size_mid 0.186
_exptl_crystal_size_min 0.061
_refine_diff_density_max 0.982
_refine_diff_density_min -0.65
_refine_diff_density_rms 0.096
_refine_ls_extinction_method none
_refine_ls_goodness_of_fit_ref 1.113
_refine_ls_hydrogen_treatment constr
_refine_ls_matrix_type full
_refine_ls_number_constraints 0
_refine_ls_number_parameters 850
_refine_ls_number_reflns 14383
_refine_ls_number_restraints 35
_refine_ls_restrained_S_all 1.112
_refine_ls_R_factor_all 0.0892
_refine_ls_R_factor_gt 0.0761
_refine_ls_shift/su_max 0.004
_refine_ls_shift/su_mean 0
_refine_ls_structure_factor_coef Fsqd
_refine_ls_weighting_details 'w=1/[\s^2^(Fo^2^)+(0.1099P)^2^+7.6776P] where P=(Fo^2^+2Fc^2^)/3'
_refine_ls_weighting_scheme calc
_refine_ls_wR_factor_gt 0.2282
_refine_ls_wR_factor_ref 0.2379
_reflns_Friedel_coverage 0
_reflns_number_gt 11814
_reflns_number_total 14383
_reflns_threshold_expression 'I > 2\s(I)'
_cod_data_source_file d4cc02594f2.cif
_cod_data_source_block shelx_CCDC2
_cod_depositor_comments 'Adding full bibliography for 7133226--7133229.cif.'
_cod_original_cell_volume 3653.35(17)
_cod_database_code 7133228
_shelx_shelxl_version_number 2019/3

loop_
_symmetry_equiv_pos_as_xyz
'x, y, z'
'-x, -y, -z'

loop_
_atom_site_label
_atom_site_type_symbol
_atom_site_fract_x
_atom_site_fract_y
_atom_site_fract_z
_atom_site_U_iso_or_equiv
_atom_site_adp_type
_atom_site_occupancy
_atom_site_site_symmetry_order
_atom_site_calc_flag
_atom_site_refinement_flags_posn
_atom_site_refinement_flags_adp
_atom_site_refinement_flags_occupancy
_atom_site_disorder_assembly
_atom_site_disorder_group
K1 K -0.03951(10) 0.57805(6) 0.59788(4) 0.0374(2) Uani 1 1 d . . . . .
K2 K -0.47643(10) 0.42784(6) -0.10170(4) 0.0407(2) Uani 1 1 d . . . . .
Si2 Si 0.04731(12) 0.81807(8) 0.31987(5) 0.0371(3) Uani 1 1 d . . . . .
Si3 Si -0.17152(10) 0.09258(7) 0.07044(4) 0.0274(2) Uani 1 1 d . . . . .
Si4 Si -0.17049(11) 0.17838(7) 0.17462(5) 0.0306(2) Uani 1 1 d . . . . .
Mg1 Mg -0.08022(13) 0.73765(9) 0.42263(6) 0.0303(3) Uani 1 1 d . . . . .
Mg2 Mg -0.36727(12) 0.26091(9) 0.07402(5) 0.0273(3) Uani 1 1 d . . . . .
O1 O -0.0352(4) 0.8793(2) 0.36044(14) 0.0485(8) Uani 1 1 d . . . . .
O2 O -0.1085(3) 0.62654(19) 0.47871(13) 0.0360(6) Uani 1 1 d . . . . .
O3 O -0.2781(3) 0.8061(3) 0.38582(16) 0.0519(8) Uani 1 1 d . . . . .
O4 O -0.2025(3) 0.11889(18) 0.13363(12) 0.0294(5) Uani 1 1 d . . . . .
O5 O -0.4896(3) 0.37264(19) 0.01798(13) 0.0370(6) Uani 1 1 d . . . . .
O6 O -0.5108(3) 0.1970(2) 0.10929(14) 0.0395(7) Uani 1 1 d . . . . .
N1 N -0.0370(4) 0.8054(3) 0.47627(16) 0.0419(9) Uani 1 1 d . . . . .
N2 N 0.0340(3) 0.7106(2) 0.35629(14) 0.0294(6) Uani 1 1 d . . . . .
N3 N -0.2674(3) 0.1911(2) 0.01838(14) 0.0292(6) Uani 1 1 d . . . . .
N4 N -0.2788(3) 0.2862(2) 0.14113(14) 0.0277(6) Uani 1 1 d . . . . .
C1 C -0.0211(4) 0.7800(3) 0.53971(18) 0.0336(8) Uani 1 1 d . . . . .
C2 C -0.1277(5) 0.7941(3) 0.5750(2) 0.0387(9) Uani 1 1 d . . . . .
C3 C -0.1075(5) 0.7630(3) 0.6382(2) 0.0464(11) Uani 1 1 d . . . . .
H3 H -0.179634 0.773709 0.661012 0.056 Uiso 1 1 calc R U . . .
C4 C 0.0124(6) 0.7176(4) 0.6684(2) 0.0513(12) Uani 1 1 d . . . . .
H4 H 0.023339 0.696727 0.711506 0.062 Uiso 1 1 calc R U . . .
C5 C 0.1183(5) 0.7023(4) 0.6352(2) 0.0488(11) Uani 1 1 d . . . . .
H5 H 0.201956 0.670712 0.656038 0.059 Uiso 1 1 calc R U . . .
C6 C 0.1041(4) 0.7322(3) 0.5721(2) 0.0390(9) Uani 1 1 d . . . . .
C9 C -0.3390(7) 0.7683(6) 0.5654(4) 0.0784(19) Uani 1 1 d . . . . .
H9A H -0.431203 0.80169 0.55428 0.118 Uiso 1 1 calc R U . A 1
H9B H -0.323574 0.736176 0.609528 0.118 Uiso 1 1 calc R U . A 1
H9C H -0.309858 0.722143 0.544744 0.118 Uiso 1 1 calc R U . A 1
C10 C 0.2233(5) 0.7088(4) 0.5394(3) 0.0518(12) Uani 1 1 d . . . . .
H10 H 0.200621 0.74629 0.495182 0.062 Uiso 1 1 calc R U . . .
C11 C 0.3338(6) 0.7325(5) 0.5618(4) 0.079(2) Uani 1 1 d . . . . .
H11A H 0.40434 0.723489 0.535833 0.119 Uiso 1 1 calc R U . . .
H11B H 0.36429 0.691226 0.603755 0.119 Uiso 1 1 calc R U . . .
H11C H 0.303868 0.797989 0.560185 0.119 Uiso 1 1 calc R U . . .
C12 C 0.2671(6) 0.6050(4) 0.5462(3) 0.0625(15) Uani 1 1 d . . . . .
H12A H 0.338006 0.592125 0.520956 0.094 Uiso 1 1 calc R U . . .
H12B H 0.195073 0.589223 0.533165 0.094 Uiso 1 1 calc R U . . .
H12C H 0.296443 0.566963 0.588852 0.094 Uiso 1 1 calc R U . . .
C16 C -0.0280(7) 0.8739(3) 0.2399(2) 0.0562(15) Uani 1 1 d . . . . .
H16A H 0.01229 0.833721 0.216268 0.084 Uiso 1 1 calc R U . . .
H16B H -0.015423 0.935248 0.222029 0.084 Uiso 1 1 calc R U . . .
H16C H -0.120299 0.882134 0.239513 0.084 Uiso 1 1 calc R U . . .
C17 C 0.0748(4) 0.6363(3) 0.33306(16) 0.0294(8) Uani 1 1 d . . . . .
C18 C 0.2023(4) 0.5725(3) 0.34585(18) 0.0339(8) Uani 1 1 d . . . . .
C19 C 0.2394(4) 0.5025(3) 0.3191(2) 0.0384(9) Uani 1 1 d . . . . .
H19 H 0.325341 0.460914 0.32747 0.046 Uiso 1 1 calc R U . . .
C20 C 0.1542(5) 0.4922(3) 0.2807(2) 0.0430(10) Uani 1 1 d . . . . .
H20 H 0.182005 0.44535 0.26224 0.052 Uiso 1 1 calc R U . . .
C21 C 0.0291(5) 0.5509(3) 0.26977(18) 0.0398(10) Uani 1 1 d . . . . .
H21 H -0.029683 0.543373 0.243953 0.048 Uiso 1 1 calc R U . . .
C22 C -0.0145(4) 0.6217(3) 0.29561(17) 0.0337(8) Uani 1 1 d . . . . .
C23 C 0.2998(4) 0.5736(3) 0.3903(2) 0.0370(9) Uani 1 1 d . . . . .
H23 H 0.259169 0.626651 0.40559 0.044 Uiso 1 1 calc R U . . .
C24 C 0.4215(5) 0.5878(4) 0.3610(3) 0.0514(12) Uani 1 1 d . . . . .
H24A H 0.478887 0.592654 0.39063 0.077 Uiso 1 1 calc R U . . .
H24B H 0.397543 0.645576 0.32562 0.077 Uiso 1 1 calc R U . . .
H24C H 0.465771 0.534301 0.348158 0.077 Uiso 1 1 calc R U . . .
C25 C 0.3374(4) 0.4821(3) 0.4446(2) 0.0405(9) Uani 1 1 d . . . . .
H25A H 0.396925 0.485103 0.474146 0.061 Uiso 1 1 calc R U . . .
H25B H 0.379356 0.429322 0.430688 0.061 Uiso 1 1 calc R U . . .
H25C H 0.260047 0.473312 0.463857 0.061 Uiso 1 1 calc R U . . .
C26 C -0.1562(5) 0.6767(3) 0.2864(2) 0.0412(10) Uani 1 1 d . . . . .
H26 H -0.167851 0.730753 0.301091 0.049 Uiso 1 1 calc R U . . .
C27 C -0.2115(6) 0.7164(4) 0.2200(2) 0.0605(14) Uani 1 1 d . . . . .
H27A H -0.301705 0.755164 0.216731 0.091 Uiso 1 1 calc R U . . .
H27B H -0.206277 0.664699 0.205118 0.091 Uiso 1 1 calc R U . . .
H27C H -0.162058 0.754883 0.19559 0.091 Uiso 1 1 calc R U . . .
C28 C -0.2289(5) 0.6146(4) 0.3256(3) 0.0529(12) Uani 1 1 d . . . . .
H28A H -0.321335 0.649224 0.319228 0.079 Uiso 1 1 calc R U . . .
H28B H -0.198934 0.59629 0.368546 0.079 Uiso 1 1 calc R U . . .
H28C H -0.213229 0.558221 0.314423 0.079 Uiso 1 1 calc R U . . .
C29 C -0.0337(4) 0.5404(3) 0.48846(18) 0.0314(8) Uani 1 1 d . . . . .
C34 C -0.2721(4) 0.2229(3) -0.04519(17) 0.0297(8) Uani 1 1 d . . . . .
C35 C -0.1941(4) 0.2773(3) -0.07603(19) 0.0358(9) Uani 1 1 d . . . . .
C36 C -0.2071(5) 0.3148(4) -0.1396(2) 0.0479(11) Uani 1 1 d . . . . .
H36 H -0.154528 0.35116 -0.159438 0.057 Uiso 1 1 calc R U . . .
C37 C -0.2948(6) 0.3003(4) -0.1742(2) 0.0519(12) Uani 1 1 d . . . . .
H37 H -0.30407 0.327435 -0.217302 0.062 Uiso 1 1 calc R U . . .
C38 C -0.3677(5) 0.2461(3) -0.1450(2) 0.0448(10) Uani 1 1 d . . . . .
H38 H -0.426526 0.23487 -0.168724 0.054 Uiso 1 1 calc R U . . .
C39 C -0.3593(4) 0.2066(3) -0.08192(18) 0.0342(8) Uani 1 1 d . . . . .
C40 C -0.0977(4) 0.2978(3) -0.0417(2) 0.0405(9) Uani 1 1 d . . . . .
H40 H -0.089304 0.257357 0.001946 0.049 Uiso 1 1 calc R U . . .
C41 C -0.1449(5) 0.4004(4) -0.0448(2) 0.0482(11) Uani 1 1 d . . . . .
H41A H -0.155785 0.441474 -0.087294 0.072 Uiso 1 1 calc R U . . .
H41B H -0.081592 0.412004 -0.02185 0.072 Uiso 1 1 calc R U . . .
H41C H -0.227532 0.413348 -0.02722 0.072 Uiso 1 1 calc R U . . .
C42 C 0.0354(5) 0.2758(4) -0.0648(3) 0.0600(14) Uani 1 1 d . . . . .
H42A H 0.062923 0.211641 -0.065812 0.09 Uiso 1 1 calc R U . . .
H42B H 0.097028 0.281628 -0.037624 0.09 Uiso 1 1 calc R U . . .
H42C H 0.031865 0.320035 -0.105855 0.09 Uiso 1 1 calc R U . . .
C43 C -0.4423(4) 0.1462(3) -0.05408(19) 0.0376(9) Uani 1 1 d . . . . .
H43 H -0.430981 0.129417 -0.008952 0.045 Uiso 1 1 calc R U . . .
C44 C -0.3975(6) 0.0541(4) -0.0688(3) 0.0538(12) Uani 1 1 d . . . . .
H44A H -0.409318 0.0686 -0.112795 0.081 Uiso 1 1 calc R U . . .
H44B H -0.448565 0.013935 -0.048401 0.081 Uiso 1 1 calc R U . . .
H44C H -0.306313 0.021296 -0.054429 0.081 Uiso 1 1 calc R U . . .
C45 C -0.5845(5) 0.1957(5) -0.0747(3) 0.0618(15) Uani 1 1 d . . . . .
H45A H -0.610341 0.257595 -0.070052 0.093 Uiso 1 1 calc R U . . .
H45B H -0.634793 0.158298 -0.04977 0.093 Uiso 1 1 calc R U . . .
H45C H -0.600295 0.203014 -0.117419 0.093 Uiso 1 1 calc R U . . .
C46 C 0.0052(4) 0.0605(3) 0.0617(2) 0.0408(9) Uani 1 1 d . . . . .
H46A H 0.037542 0.109233 0.066053 0.061 Uiso 1 1 calc R U . . .
H46B H 0.020208 0.055205 0.021406 0.061 Uiso 1 1 calc R U . . .
H46C H 0.050228 0.000328 0.093037 0.061 Uiso 1 1 calc R U . . .
C47 C -0.2144(5) -0.0163(3) 0.0819(2) 0.0385(9) Uani 1 1 d . . . . .
H47A H -0.16065 -0.067188 0.116853 0.058 Uiso 1 1 calc R U . . .
H47B H -0.199806 -0.03413 0.045425 0.058 Uiso 1 1 calc R U . . .
H47C H -0.305288 -0.00466 0.089469 0.058 Uiso 1 1 calc R U . . .
C48 C 0.0036(4) 0.1690(3) 0.1729(3) 0.0491(12) Uani 1 1 d . . . . .
H48A H 0.056162 0.102874 0.184182 0.074 Uiso 1 1 calc R U . . .
H48B H 0.026486 0.195904 0.201662 0.074 Uiso 1 1 calc R U . . .
H48C H 0.019345 0.203427 0.131788 0.074 Uiso 1 1 calc R U . . .
C49 C -0.1933(6) 0.1210(3) 0.2555(2) 0.0501(12) Uani 1 1 d . . . . .
H49A H -0.277431 0.111111 0.257932 0.075 Uiso 1 1 calc R U . . .
H49B H -0.189324 0.161328 0.278907 0.075 Uiso 1 1 calc R U . . .
H49C H -0.125248 0.060417 0.27232 0.075 Uiso 1 1 calc R U . . .
C50 C -0.3055(4) 0.3566(3) 0.16766(16) 0.0281(7) Uani 1 1 d . . . . .
C51 C -0.4079(4) 0.3668(3) 0.20658(17) 0.0322(8) Uani 1 1 d . . . . .
C52 C -0.4286(4) 0.4344(3) 0.23499(18) 0.0371(9) Uani 1 1 d . . . . .
H52 H -0.495698 0.439983 0.261117 0.045 Uiso 1 1 calc R U . . .
C53 C -0.3550(5) 0.4931(3) 0.2263(2) 0.0406(10) Uani 1 1 d . . . . .
H53 H -0.368993 0.537116 0.247024 0.049 Uiso 1 1 calc R U . . .
C54 C -0.2604(4) 0.4864(3) 0.1867(2) 0.0375(9) Uani 1 1 d . . . . .
H54 H -0.211027 0.527938 0.179543 0.045 Uiso 1 1 calc R U . . .
C55 C -0.2351(4) 0.4206(3) 0.15699(18) 0.0327(8) Uani 1 1 d . . . . .
C56 C -0.4982(4) 0.3105(3) 0.2151(2) 0.0394(9) Uani 1 1 d . . . . .
H56 H -0.459236 0.257384 0.199676 0.047 Uiso 1 1 calc R U . . .
C57 C -0.6256(5) 0.3726(4) 0.1761(2) 0.0494(11) Uani 1 1 d . . . . .
H57A H -0.662755 0.42765 0.188468 0.074 Uiso 1 1 calc R U . . .
H57B H -0.685781 0.336663 0.181767 0.074 Uiso 1 1 calc R U . . .
H57C H -0.609385 0.393015 0.133176 0.074 Uiso 1 1 calc R U . . .
C58 C -0.5236(6) 0.2689(4) 0.2814(2) 0.0529(12) Uani 1 1 d . . . . .
H58A H -0.44135 0.234146 0.306471 0.079 Uiso 1 1 calc R U . . .
H58B H -0.573477 0.226378 0.284288 0.079 Uiso 1 1 calc R U . . .
H58C H -0.572095 0.319702 0.295961 0.079 Uiso 1 1 calc R U . . .
C59 C -0.1345(4) 0.4241(3) 0.11135(19) 0.0340(8) Uani 1 1 d . . . . .
H59 H -0.125443 0.372553 0.094496 0.041 Uiso 1 1 calc R U . . .
C60 C -0.1798(4) 0.5175(3) 0.0591(2) 0.0395(9) Uani 1 1 d . . . . .
H60A H -0.259075 0.522412 0.03762 0.059 Uiso 1 1 calc R U . . .
H60B H -0.11301 0.520874 0.030821 0.059 Uiso 1 1 calc R U . . .
H60C H -0.196422 0.5692 0.075167 0.059 Uiso 1 1 calc R U . . .
C61 C -0.0023(4) 0.4107(4) 0.1402(2) 0.0451(10) Uani 1 1 d . . . . .
H61A H -0.008214 0.462618 0.154985 0.068 Uiso 1 1 calc R U . . .
H61B H 0.060212 0.409619 0.109759 0.068 Uiso 1 1 calc R U . . .
H61C H 0.025756 0.351239 0.174261 0.068 Uiso 1 1 calc R U . . .
C62 C -0.4956(4) 0.4593(3) 0.01038(18) 0.0330(8) Uani 1 1 d . . . . .
C63 C -0.4890(6) 0.1087(4) 0.1575(3) 0.0611(15) Uani 1 1 d . . . . .
H63A H -0.408171 0.094815 0.182153 0.073 Uiso 1 1 calc R U . . .
H63B H -0.475769 0.059114 0.139102 0.073 Uiso 1 1 calc R U . . .
C64 C -0.5932(9) 0.1024(7) 0.1993(4) 0.103(3) Uani 1 1 d . . . . .
H64A H -0.605674 0.149572 0.219203 0.154 Uiso 1 1 calc R U . . .
H64B H -0.568656 0.039698 0.230246 0.154 Uiso 1 1 calc R U . . .
H64C H -0.673592 0.113896 0.175967 0.154 Uiso 1 1 calc R U . . .
C65 C -0.6191(6) 0.2181(6) 0.0680(3) 0.075(2) Uani 1 1 d . . . . .
H65A H -0.596562 0.245476 0.026372 0.09 Uiso 1 1 calc R U . . .
H65B H -0.632047 0.158113 0.07074 0.09 Uiso 1 1 calc R U . . .
C66 C -0.7342(8) 0.2772(7) 0.0749(4) 0.098(3) Uani 1 1 d . . . . .
H66A H -0.758624 0.252004 0.115948 0.146 Uiso 1 1 calc R U . . .
H66B H -0.800421 0.28296 0.044942 0.146 Uiso 1 1 calc R U . . .
H66C H -0.726163 0.339181 0.068677 0.146 Uiso 1 1 calc R U . . .
Si1 Si -0.0530(5) 0.90871(18) 0.42433(11) 0.0385(8) Uani 0.601(8) 1 d . . P B 1
C13 C 0.0838(12) 0.9532(8) 0.4303(4) 0.062(3) Uani 0.601(8) 1 d . . P B 1
H13A H 0.073141 1.011418 0.396239 0.093 Uiso 0.601(8) 1 calc R U P B 1
H13B H 0.1651 0.906027 0.428997 0.093 Uiso 0.601(8) 1 calc R U P B 1
H13C H 0.084869 0.965312 0.46869 0.093 Uiso 0.601(8) 1 calc R U P B 1
C14 C -0.2054(11) 1.0084(6) 0.4154(4) 0.055(3) Uani 0.601(8) 1 d . . P B 1
H14A H -0.198673 1.065121 0.384221 0.083 Uiso 0.601(8) 1 calc R U P B 1
H14B H -0.218891 1.019691 0.454185 0.083 Uiso 0.601(8) 1 calc R U P B 1
H14C H -0.278197 0.992612 0.40327 0.083 Uiso 0.601(8) 1 calc R U P B 1
C15 C 0.2147(15) 0.8260(9) 0.3068(10) 0.082(5) Uani 0.601(8) 1 d . . P B 1
H15A H 0.247599 0.801097 0.274343 0.123 Uiso 0.601(8) 1 calc R U P B 1
H15B H 0.271784 0.789173 0.344272 0.123 Uiso 0.601(8) 1 calc R U P B 1
H15C H 0.211571 0.89167 0.294867 0.123 Uiso 0.601(8) 1 calc R U P B 1
C30 C -0.3373(9) 0.8805(7) 0.3328(5) 0.056(2) Uani 0.601(8) 1 d . U P B 1
H30A H -0.267523 0.903029 0.312867 0.067 Uiso 0.601(8) 1 calc R U P B 1
H30B H -0.392252 0.931246 0.346471 0.067 Uiso 0.601(8) 1 calc R U P B 1
C31 C -0.419(2) 0.8765(16) 0.2826(8) 0.147(8) Uani 0.601(8) 1 d . U P B 1
H31A H -0.363603 0.859196 0.252162 0.221 Uiso 0.601(8) 1 calc R U P B 1
H31B H -0.48345 0.938091 0.263384 0.221 Uiso 0.601(8) 1 calc R U P B 1
H31C H -0.462088 0.829525 0.299833 0.221 Uiso 0.601(8) 1 calc R U P B 1
C32 C -0.3796(6) 0.7711(5) 0.4117(4) 0.0741(18) Uani 0.601(8) 1 d . U P B 1
H32A H -0.345981 0.720866 0.451378 0.089 Uiso 0.601(8) 1 calc R U P B 1
H32B H -0.409138 0.743333 0.384625 0.089 Uiso 0.601(8) 1 calc R U P B 1
C33 C -0.4934(10) 0.8479(10) 0.4209(6) 0.077(3) Uani 0.601(8) 1 d . U P B 1
H33A H -0.466021 0.872285 0.450114 0.116 Uiso 0.601(8) 1 calc R U P B 1
H33B H -0.56245 0.822046 0.436376 0.116 Uiso 0.601(8) 1 calc R U P B 1
H33C H -0.524876 0.898938 0.381946 0.116 Uiso 0.601(8) 1 calc R U P B 1
Si1A Si 0.0150(7) 0.8955(3) 0.42213(17) 0.0353(11) Uani 0.399(8) 1 d . . P B 2
C13A C 0.1863(18) 0.9007(13) 0.4231(7) 0.066(5) Uani 0.399(8) 1 d . . P B 2
H13D H 0.207787 0.910432 0.460395 0.1 Uiso 0.399(8) 1 calc R U P B 2
H13E H 0.192806 0.952696 0.387717 0.1 Uiso 0.399(8) 1 calc R U P B 2
H13F H 0.246353 0.841535 0.421542 0.1 Uiso 0.399(8) 1 calc R U P B 2
C14A C -0.093(2) 1.0136(9) 0.4192(6) 0.068(5) Uani 0.399(8) 1 d . . P B 2
H14D H -0.064597 1.062458 0.390288 0.102 Uiso 0.399(8) 1 calc R U P B 2
H14E H -0.090622 1.019147 0.459645 0.102 Uiso 0.399(8) 1 calc R U P B 2
H14F H -0.181746 1.021257 0.406105 0.102 Uiso 0.399(8) 1 calc R U P B 2
C15A C 0.206(2) 0.8325(16) 0.3303(8) 0.050(5) Uani 0.399(8) 1 d . . P B 2
H15D H 0.263235 0.809451 0.302344 0.075 Uiso 0.399(8) 1 calc R U P B 2
H15E H 0.243244 0.796584 0.372278 0.075 Uiso 0.399(8) 1 calc R U P B 2
H15F H 0.194647 0.899031 0.321852 0.075 Uiso 0.399(8) 1 calc R U P B 2
C30A C -0.3150(14) 0.9123(10) 0.3452(7) 0.049(3) Uiso 0.399(8) 1 d . U P B 2
H30C H -0.236043 0.930723 0.340187 0.058 Uiso 0.399(8) 1 calc R U P B 2
H30D H -0.350452 0.920176 0.304468 0.058 Uiso 0.399(8) 1 calc R U P B 2
C31A C -0.4120(16) 0.9770(12) 0.3711(8) 0.068(4) Uiso 0.399(8) 1 d . U P B 2
H31D H -0.496171 0.968573 0.368034 0.102 Uiso 0.399(8) 1 calc R U P B 2
H31E H -0.418404 1.042179 0.348245 0.102 Uiso 0.399(8) 1 calc R U P B 2
H31F H -0.38442 0.962341 0.41389 0.102 Uiso 0.399(8) 1 calc R U P B 2
C32A C -0.3796(6) 0.7711(5) 0.4117(4) 0.0741(18) Uani 0.399(8) 1 d . U P B 2
H32C H -0.426309 0.804839 0.438408 0.089 Uiso 0.399(8) 1 calc R U P B 2
H32D H -0.347414 0.702884 0.43461 0.089 Uiso 0.399(8) 1 calc R U P B 2
C33A C -0.464(3) 0.7938(19) 0.3526(12) 0.108(8) Uiso 0.399(8) 1 d . U P B 2
H33D H -0.497311 0.861975 0.332269 0.162 Uiso 0.399(8) 1 calc R U P B 2
H33E H -0.535867 0.768988 0.362638 0.162 Uiso 0.399(8) 1 calc R U P B 2
H33F H -0.411604 0.764863 0.325419 0.162 Uiso 0.399(8) 1 calc R U P B 2
C7 C -0.2638(5) 0.8392(4) 0.5462(3) 0.0537(12) Uani 0.64(5) 1 d D . P C 1
H7 H -0.264457 0.862947 0.500956 0.064 Uiso 0.64(5) 1 calc R U P C 1
C8 C -0.3430(13) 0.9198(11) 0.5686(8) 0.056(4) Uani 0.64(5) 1 d D . P C 1
H8C H -0.302687 0.969353 0.558343 0.084 Uiso 0.64(5) 1 calc R U P C 1
H8B H -0.345121 0.895342 0.612784 0.084 Uiso 0.64(5) 1 calc R U P C 1
H8A H -0.430993 0.94571 0.548877 0.084 Uiso 0.64(5) 1 calc R U P C 1
C7A C -0.2638(5) 0.8392(4) 0.5462(3) 0.0537(12) Uani 0.36(5) 1 d D U P C 2
H7A H -0.252877 0.845531 0.502626 0.064 Uiso 0.36(5) 1 calc R U P C 2
C8A C -0.307(4) 0.9440(18) 0.544(3) 0.088(11) Uani 0.36(5) 1 d D U P C 2
H8A3 H -0.254661 0.977216 0.516954 0.132 Uiso 0.36(5) 1 calc R U P C 2
H8A2 H -0.295126 0.945899 0.584853 0.132 Uiso 0.36(5) 1 calc R U P C 2
H8A1 H -0.397886 0.974435 0.528402 0.132 Uiso 0.36(5) 1 calc R U P C 2

loop_
_atom_site_aniso_label
_atom_site_aniso_U_11
_atom_site_aniso_U_22
_atom_site_aniso_U_33
_atom_site_aniso_U_23
_atom_site_aniso_U_13
_atom_site_aniso_U_12
K1 0.0549(5) 0.0305(4) 0.0291(4) -0.0120(3) 0.0102(4) -0.0148(4)
K2 0.0552(5) 0.0326(4) 0.0300(4) -0.0133(3) -0.0013(4) -0.0052(4)
Si2 0.0492(6) 0.0260(5) 0.0373(6) -0.0104(4) 0.0098(5) -0.0143(5)
Si3 0.0336(5) 0.0247(5) 0.0252(5) -0.0125(4) 0.0039(4) -0.0067(4)
Si4 0.0384(5) 0.0265(5) 0.0249(5) -0.0119(4) -0.0009(4) -0.0041(4)
Mg1 0.0406(7) 0.0259(6) 0.0248(6) -0.0118(5) 0.0052(5) -0.0077(5)
Mg2 0.0322(6) 0.0256(6) 0.0249(6) -0.0118(5) 0.0032(5) -0.0067(5)
O1 0.091(3) 0.0264(14) 0.0265(14) -0.0111(12) 0.0010(15) -0.0137(15)
O2 0.0442(16) 0.0270(13) 0.0369(15) -0.0135(12) 0.0111(12) -0.0092(12)
O3 0.0421(17) 0.055(2) 0.0487(19) -0.0195(16) 0.0073(14) -0.0003(15)
O4 0.0383(14) 0.0273(13) 0.0242(12) -0.0118(10) 0.0042(10) -0.0093(11)
O5 0.0471(16) 0.0253(13) 0.0349(15) -0.0118(11) -0.0056(12) -0.0043(12)
O6 0.0369(15) 0.0433(17) 0.0446(17) -0.0201(14) 0.0061(12) -0.0161(13)
N1 0.076(3) 0.0310(18) 0.0243(16) -0.0132(14) -0.0008(16) -0.0202(17)
N2 0.0380(17) 0.0258(15) 0.0264(15) -0.0116(12) 0.0071(13) -0.0100(13)
N3 0.0385(17) 0.0268(15) 0.0240(15) -0.0123(12) 0.0060(12) -0.0089(13)
N4 0.0360(16) 0.0256(15) 0.0229(14) -0.0122(12) 0.0049(12) -0.0075(12)
C1 0.051(2) 0.0277(18) 0.0277(19) -0.0129(15) 0.0029(16) -0.0169(17)
C2 0.048(2) 0.031(2) 0.040(2) -0.0134(17) 0.0036(18) -0.0146(18)
C3 0.060(3) 0.044(2) 0.039(2) -0.020(2) 0.014(2) -0.015(2)
C4 0.072(3) 0.053(3) 0.028(2) -0.017(2) 0.001(2) -0.015(2)
C5 0.054(3) 0.051(3) 0.040(2) -0.022(2) -0.007(2) -0.008(2)
C6 0.046(2) 0.040(2) 0.038(2) -0.0206(18) 0.0038(18) -0.0170(19)
C9 0.060(4) 0.105(6) 0.086(5) -0.040(4) 0.012(3) -0.041(4)
C10 0.051(3) 0.058(3) 0.063(3) -0.036(3) 0.017(2) -0.025(2)
C11 0.056(3) 0.082(5) 0.133(7) -0.071(5) 0.023(4) -0.033(3)
C12 0.053(3) 0.071(4) 0.088(4) -0.054(3) 0.025(3) -0.025(3)
C16 0.109(5) 0.031(2) 0.028(2) -0.0128(18) 0.019(2) -0.018(3)
C17 0.042(2) 0.0271(18) 0.0232(17) -0.0104(14) 0.0123(15) -0.0149(15)
C18 0.042(2) 0.0308(19) 0.034(2) -0.0151(16) 0.0167(17) -0.0153(17)
C19 0.043(2) 0.036(2) 0.043(2) -0.0212(18) 0.0223(18) -0.0133(18)
C20 0.066(3) 0.037(2) 0.036(2) -0.0217(18) 0.025(2) -0.020(2)
C21 0.065(3) 0.041(2) 0.0238(18) -0.0189(17) 0.0134(18) -0.024(2)
C22 0.051(2) 0.033(2) 0.0226(17) -0.0112(15) 0.0058(16) -0.0182(18)
C23 0.034(2) 0.034(2) 0.047(2) -0.0180(18) 0.0109(17) -0.0119(16)
C24 0.040(2) 0.050(3) 0.062(3) -0.011(2) 0.013(2) -0.019(2)
C25 0.036(2) 0.041(2) 0.047(2) -0.019(2) 0.0095(18) -0.0116(18)
C26 0.051(2) 0.042(2) 0.033(2) -0.0166(18) -0.0067(18) -0.0116(19)
C27 0.076(4) 0.060(3) 0.045(3) -0.022(2) -0.016(3) -0.014(3)
C28 0.045(3) 0.068(3) 0.057(3) -0.031(3) 0.007(2) -0.024(2)
C29 0.038(2) 0.0312(17) 0.0304(19) -0.0138(15) 0.0089(15) -0.0151(15)
C34 0.0377(19) 0.0258(17) 0.0249(18) -0.0113(14) 0.0056(15) -0.0064(15)
C35 0.045(2) 0.032(2) 0.032(2) -0.0136(16) 0.0094(17) -0.0113(17)
C36 0.068(3) 0.044(3) 0.035(2) -0.014(2) 0.019(2) -0.024(2)
C37 0.086(4) 0.048(3) 0.023(2) -0.0142(19) 0.010(2) -0.020(3)
C38 0.064(3) 0.045(2) 0.029(2) -0.0186(19) 0.0016(19) -0.015(2)
C39 0.045(2) 0.0307(19) 0.0272(19) -0.0135(15) 0.0034(16) -0.0079(16)
C40 0.047(2) 0.038(2) 0.044(2) -0.0179(19) 0.0140(19) -0.0202(19)
C41 0.054(3) 0.045(3) 0.057(3) -0.029(2) 0.015(2) -0.020(2)
C42 0.051(3) 0.051(3) 0.088(4) -0.035(3) 0.023(3) -0.019(2)
C43 0.040(2) 0.047(2) 0.0303(19) -0.0176(18) 0.0018(16) -0.0147(18)
C44 0.070(3) 0.051(3) 0.053(3) -0.027(2) 0.012(2) -0.028(3)
C45 0.044(3) 0.090(4) 0.044(3) -0.021(3) 0.000(2) -0.013(3)
C46 0.036(2) 0.043(2) 0.042(2) -0.0204(19) 0.0074(17) -0.0046(18)
C47 0.055(3) 0.029(2) 0.035(2) -0.0139(17) 0.0017(18) -0.0144(18)
C48 0.038(2) 0.041(2) 0.071(3) -0.030(2) -0.010(2) -0.0036(19)
C49 0.080(3) 0.032(2) 0.027(2) -0.0108(17) -0.002(2) 0.000(2)
C50 0.0328(18) 0.0286(18) 0.0219(16) -0.0114(14) 0.0008(14) -0.0051(14)
C51 0.039(2) 0.0326(19) 0.0241(17) -0.0141(15) 0.0051(15) -0.0051(16)
C52 0.044(2) 0.041(2) 0.0270(19) -0.0191(17) 0.0071(16) -0.0056(18)
C53 0.051(2) 0.043(2) 0.034(2) -0.0272(19) 0.0021(18) -0.0063(19)
C54 0.040(2) 0.039(2) 0.041(2) -0.0226(18) -0.0017(17) -0.0122(17)
C55 0.036(2) 0.033(2) 0.0315(19) -0.0167(16) 0.0007(15) -0.0083(16)
C56 0.046(2) 0.040(2) 0.035(2) -0.0186(18) 0.0159(18) -0.0119(18)
C57 0.042(2) 0.059(3) 0.054(3) -0.028(2) 0.012(2) -0.017(2)
C58 0.070(3) 0.050(3) 0.042(3) -0.020(2) 0.026(2) -0.020(2)
C59 0.036(2) 0.035(2) 0.040(2) -0.0205(17) 0.0066(16) -0.0143(16)
C60 0.043(2) 0.039(2) 0.043(2) -0.0187(19) 0.0081(18) -0.0169(18)
C61 0.038(2) 0.049(3) 0.052(3) -0.019(2) 0.0051(19) -0.017(2)
C62 0.037(2) 0.0310(17) 0.0297(19) -0.0140(15) 0.0005(15) -0.0048(16)
C63 0.052(3) 0.053(3) 0.073(4) -0.008(3) 0.016(3) -0.024(2)
C64 0.097(6) 0.101(6) 0.106(7) -0.017(5) 0.040(5) -0.046(5)
C65 0.055(3) 0.103(5) 0.067(4) -0.012(4) -0.004(3) -0.045(4)
C66 0.081(5) 0.131(8) 0.090(6) -0.041(5) 0.014(4) -0.041(5)
Si1 0.067(2) 0.0279(11) 0.0288(10) -0.0159(8) 0.0183(13) -0.0200(13)
C13 0.107(9) 0.064(6) 0.053(5) -0.038(5) 0.034(5) -0.061(6)
C14 0.091(7) 0.031(4) 0.033(4) -0.016(3) 0.017(4) -0.002(4)
C15 0.059(7) 0.032(5) 0.136(16) 0.000(8) 0.027(10) -0.020(5)
C30 0.053(5) 0.045(5) 0.058(5) -0.014(4) -0.012(4) -0.003(4)
C31 0.160(17) 0.156(18) 0.083(10) -0.027(11) -0.028(11) -0.004(14)
C32 0.050(3) 0.060(4) 0.110(6) -0.032(4) 0.004(3) -0.011(3)
C33 0.054(6) 0.099(9) 0.072(7) -0.037(6) 0.008(5) -0.006(5)
Si1A 0.058(3) 0.0300(17) 0.0245(15) -0.0091(12) 0.0033(17) -0.0226(19)
C13A 0.090(12) 0.082(11) 0.043(7) -0.005(7) -0.009(7) -0.067(10)
C14A 0.136(17) 0.028(6) 0.035(6) -0.012(5) -0.007(8) -0.017(8)
C15A 0.077(11) 0.060(10) 0.046(8) -0.043(7) 0.042(7) -0.043(8)
C32A 0.050(3) 0.060(4) 0.110(6) -0.032(4) 0.004(3) -0.011(3)
C7 0.049(3) 0.045(3) 0.067(3) -0.022(2) -0.005(2) -0.011(2)
C8 0.047(6) 0.047(6) 0.078(8) -0.032(5) 0.001(5) -0.008(4)
C7A 0.049(3) 0.045(3) 0.067(3) -0.022(2) -0.005(2) -0.011(2)
C8A 0.063(16) 0.062(11) 0.14(3) -0.049(16) -0.009(17) 0.000(10)

loop_
_atom_type_symbol
_atom_type_description
_atom_type_scat_dispersion_real
_atom_type_scat_dispersion_imag
_atom_type_scat_source
C C 0.0181 0.0091 'International Tables Vol C Tables 4.2.6.8 and 6.1.1.4'
H H 0 0 'International Tables Vol C Tables 4.2.6.8 and 6.1.1.4'
N N 0.0311 0.018 'International Tables Vol C Tables 4.2.6.8 and 6.1.1.4'
O O 0.0492 0.0322 'International Tables Vol C Tables 4.2.6.8 and 6.1.1.4'
Mg Mg 0.1719 0.1771 'International Tables Vol C Tables 4.2.6.8 and 6.1.1.4'
Si Si 0.2541 0.3302 'International Tables Vol C Tables 4.2.6.8 and 6.1.1.4'
K K 0.3868 1.0657 'International Tables Vol C Tables 4.2.6.8 and 6.1.1.4'

loop_
_exptl_crystal_face_index_h
_exptl_crystal_face_index_k
_exptl_crystal_face_index_l
_exptl_crystal_face_perp_dist
-7 -2 -3 0.0984
-6 1 7 0.0893
0 -4 -15 0.0969
-1 -10 0 0.0248
5 -2 4 0.0665
3 7 -7 0.0745
1 7 -7 0.0704
-3 -7 7 0.071
7 4 -1 0.0914
-3 2 14 0.1286
5 3 10 0.1173
4 -1 -12 0.0813
6 7 5 0.088
3 -8 -8 0.0544
0 -10 -9 0.059
-2 8 8 0.0956
-5 5 6 0.0619
0 9 0 0.0325
-2 8 0 0.0434
-7 -6 -1 0.0893

loop_
_geom_angle_atom_site_label_1
_geom_angle_atom_site_label_2
_geom_angle_atom_site_label_3
_geom_angle
_geom_angle_site_symmetry_1
_geom_angle_site_symmetry_3
_geom_angle_publ_flag
O2 K1 C29 27.44(11) . . ?
O2 K1 C21 149.93(11) . 2_566 ?
C29 K1 C21 130.56(12) . 2_566 ?
O2 K1 C20 137.19(12) . 2_566 ?
C29 K1 C20 133.97(12) . 2_566 ?
C21 K1 C20 25.71(13) 2_566 2_566 ?
O2 K1 C1 75.16(10) . . ?
C29 K1 C1 95.51(11) . . ?
C21 K1 C1 133.44(11) 2_566 . ?
C20 K1 C1 124.74(11) 2_566 . ?
O2 K1 C29 50.14(10) . 2_566 ?
C29 K1 C29 22.72(16) . 2_566 ?
C21 K1 C29 110.47(11) 2_566 2_566 ?
C20 K1 C29 121.90(11) 2_566 2_566 ?
C1 K1 C29 112.80(11) . 2_566 ?
O2 K1 C2 85.74(10) . . ?
C29 K1 C2 111.63(12) . . ?
C21 K1 C2 116.44(12) 2_566 . ?
C20 K1 C2 100.65(12) 2_566 . ?
C1 K1 C2 26.31(12) . . ?
C29 K1 C2 133.04(11) 2_566 . ?
O2 K1 C19 112.11(11) . 2_566 ?
C29 K1 C19 110.75(12) . 2_566 ?
C21 K1 C19 44.49(13) 2_566 2_566 ?
C20 K1 C19 25.43(13) 2_566 2_566 ?
C1 K1 C19 132.92(11) . 2_566 ?
C29 K1 C19 104.85(11) 2_566 2_566 ?
C2 K1 C19 106.67(12) . 2_566 ?
O2 K1 C6 91.79(10) . . ?
C29 K1 C6 103.33(11) . . ?
C21 K1 C6 118.19(12) 2_566 . ?
C20 K1 C6 122.67(12) 2_566 . ?
C1 K1 C6 26.14(12) . . ?
C29 K1 C6 112.09(11) 2_566 . ?
C2 K1 C6 45.23(12) . . ?
C19 K1 C6 143.05(11) 2_566 . ?
O2 K1 C22 129.34(10) . 2_566 ?
C29 K1 C22 105.73(11) . 2_566 ?
C21 K1 C22 25.58(10) 2_566 2_566 ?
C20 K1 C22 45.17(11) 2_566 2_566 ?
C1 K1 C22 154.41(11) . 2_566 ?
C29 K1 C22 84.93(10) 2_566 2_566 ?
C2 K1 C22 142.01(11) . 2_566 ?
C19 K1 C22 51.54(12) 2_566 2_566 ?
C6 K1 C22 131.13(12) . 2_566 ?
O2 K1 C3 110.62(11) . . ?
C29 K1 C3 136.76(12) . . ?
C21 K1 C3 91.86(12) 2_566 . ?
C20 K1 C3 79.83(12) 2_566 . ?
C1 K1 C3 44.97(11) . . ?
C29 K1 C3 157.43(12) 2_566 . ?
C2 K1 C3 25.15(12) . . ?
C19 K1 C3 93.23(12) 2_566 . ?
C6 K1 C3 50.93(12) . . ?
C22 K1 C3 117.25(11) 2_566 . ?
O2 K1 C5 116.26(11) . . ?
C29 K1 C5 126.20(13) . . ?
C21 K1 C5 93.80(12) 2_566 . ?
C20 K1 C5 99.50(13) 2_566 . ?
C1 K1 C5 44.64(12) . . ?
C29 K1 C5 128.98(12) 2_566 . ?
C2 K1 C5 51.12(12) . . ?
C19 K1 C5 122.89(13) 2_566 . ?
C6 K1 C5 24.59(12) . . ?
C22 K1 C5 109.95(12) 2_566 . ?
C3 K1 C5 42.43(13) . . ?
O5 K2 C62 27.52(11) . . ?
O5 K2 C52 153.24(10) . 2_465 ?
C62 K2 C52 131.19(12) . 2_465 ?
O5 K2 C53 142.69(12) . 2_465 ?
C62 K2 C53 136.91(12) . 2_465 ?
C52 K2 C53 25.40(13) 2_465 2_465 ?
O5 K2 C62 49.64(10) . 2_465 ?
C62 K2 C62 22.14(16) . 2_465 ?
C52 K2 C62 110.64(11) 2_465 2_465 ?
C53 K2 C62 123.06(11) 2_465 2_465 ?
O5 K2 C54 117.70(11) . 2_465 ?
C62 K2 C54 114.59(12) . 2_465 ?
C52 K2 C54 44.05(12) 2_465 2_465 ?
C53 K2 C54 25.22(12) 2_465 2_465 ?
C62 K2 C54 106.97(11) 2_465 2_465 ?
O5 K2 C34 72.77(9) . . ?
C62 K2 C34 93.64(11) . . ?
C52 K2 C34 133.67(10) 2_465 . ?
C53 K2 C34 125.88(11) 2_465 . ?
C62 K2 C34 110.92(10) 2_465 . ?
C54 K2 C34 134.56(11) 2_465 . ?
O5 K2 C35 87.41(10) . . ?
C62 K2 C35 99.36(11) . . ?
C52 K2 C35 118.50(11) 2_465 . ?
C53 K2 C35 123.65(11) 2_465 . ?
C62 K2 C35 108.70(11) 2_465 . ?
C54 K2 C35 144.29(11) 2_465 . ?
C34 K2 C35 25.76(10) . . ?
O5 K2 C36 112.55(11) . . ?
C62 K2 C36 122.03(13) . . ?
C52 K2 C36 93.55(12) 2_465 . ?
C53 K2 C36 99.89(12) 2_465 . ?
C62 K2 C36 125.19(13) 2_465 . ?
C54 K2 C36 123.38(12) 2_465 . ?
C34 K2 C36 44.85(11) . . ?
C35 K2 C36 25.15(11) . . ?
O5 K2 C39 85.25(9) . . ?
C62 K2 C39 111.15(11) . . ?
C52 K2 C39 117.36(11) 2_465 . ?
C53 K2 C39 102.42(11) 2_465 . ?
C62 K2 C39 131.93(11) 2_465 . ?
C54 K2 C39 108.89(11) 2_465 . ?
C34 K2 C39 25.72(10) . . ?
C35 K2 C39 44.51(11) . . ?
C36 K2 C39 51.05(12) . . ?
O5 K2 C38 110.00(10) . . ?
C62 K2 C38 135.85(12) . . ?
C52 K2 C38 92.90(11) 2_465 . ?
C53 K2 C38 81.36(11) 2_465 . ?
C62 K2 C38 155.41(11) 2_465 . ?
C54 K2 C38 94.77(12) 2_465 . ?
C34 K2 C38 44.54(11) . . ?
C35 K2 C38 50.89(12) . . ?
C36 K2 C38 42.84(13) . . ?
C39 K2 C38 24.83(11) . . ?
O5 K2 C51 131.19(9) . 2_465 ?
C62 K2 C51 106.31(11) . 2_465 ?
C52 K2 C51 25.23(10) 2_465 2_465 ?
C53 K2 C51 44.71(11) 2_465 2_465 ?
C62 K2 C51 85.41(10) 2_465 2_465 ?
C54 K2 C51 51.19(11) 2_465 2_465 ?
C34 K2 C51 153.53(10) . 2_465 ?
C35 K2 C51 130.40(11) . 2_465 ?
C36 K2 C51 108.78(11) . 2_465 ?
C39 K2 C51 142.50(10) . 2_465 ?
C38 K2 C51 117.83(11) . 2_465 ?
O1 Si2 N2 101.77(17) . . ?
O1 Si2 C15A 99.2(4) . . ?
N2 Si2 C15A 116.8(8) . . ?
O1 Si2 C16 108.3(2) . . ?
N2 Si2 C16 114.5(2) . . ?
C15A Si2 C16 113.9(6) . . ?
O1 Si2 C15 115.5(6) . . ?
N2 Si2 C15 117.6(4) . . ?
C16 Si2 C15 99.5(7) . . ?
O1 Si2 Mg1 57.59(12) . . ?
N2 Si2 Mg1 44.20(11) . . ?
C15A Si2 Mg1 121.3(6) . . ?
C16 Si2 Mg1 124.4(2) . . ?
C15 Si2 Mg1 136.0(6) . . ?
O4 Si3 N3 100.55(15) . . ?
O4 Si3 C47 106.12(17) . . ?
N3 Si3 C47 116.13(19) . . ?
O4 Si3 C46 110.60(18) . . ?
N3 Si3 C46 116.93(19) . . ?
C47 Si3 C46 105.9(2) . . ?
O4 Si3 Mg2 56.38(10) . . ?
N3 Si3 Mg2 44.55(11) . . ?
C47 Si3 Mg2 119.65(16) . . ?
C46 Si3 Mg2 134.36(16) . . ?
O4 Si4 N4 101.68(15) . . ?
O4 Si4 C49 108.8(2) . . ?
N4 Si4 C49 114.10(19) . . ?
O4 Si4 C48 108.84(19) . . ?
N4 Si4 C48 117.0(2) . . ?
C49 Si4 C48 106.1(3) . . ?
O4 Si4 Mg2 56.76(10) . . ?
N4 Si4 Mg2 44.92(11) . . ?
C49 Si4 Mg2 125.9(2) . . ?
C48 Si4 Mg2 128.05(19) . . ?
O2 Mg1 N1 105.06(15) . . ?
O2 Mg1 N2 113.05(13) . . ?
N1 Mg1 N2 121.24(17) . . ?
O2 Mg1 O3 95.28(15) . . ?
N1 Mg1 O3 108.61(17) . . ?
N2 Mg1 O3 110.40(14) . . ?
O2 Mg1 O1 174.42(14) . . ?
N1 Mg1 O1 69.54(13) . . ?
N2 Mg1 O1 69.82(12) . . ?
O3 Mg1 O1 87.95(15) . . ?
O2 Mg1 Si1 138.57(11) . . ?
N1 Mg1 Si1 34.96(12) . . ?
N2 Mg1 Si1 102.33(13) . . ?
O3 Mg1 Si1 91.81(16) . . ?
O1 Mg1 Si1 36.50(9) . . ?
O2 Mg1 Si2 148.09(10) . . ?
N1 Mg1 Si2 96.16(12) . . ?
N2 Mg1 Si2 35.18(9) . . ?
O3 Mg1 Si2 100.27(11) . . ?
O1 Mg1 Si2 34.65(8) . . ?
Si1 Mg1 Si2 68.86(7) . . ?
O2 Mg1 Si1A 140.50(13) . . ?
N1 Mg1 Si1A 36.17(14) . . ?
N2 Mg1 Si1A 92.11(17) . . ?
O3 Mg1 Si1A 104.10(17) . . ?
O1 Mg1 Si1A 33.95(10) . . ?
Si2 Mg1 Si1A 61.21(11) . . ?
O2 Mg1 K1 36.14(9) . . ?
N1 Mg1 K1 69.70(11) . . ?
N2 Mg1 K1 127.22(10) . . ?
O3 Mg1 K1 113.24(11) . . ?
O1 Mg1 K1 138.29(9) . . ?
Si1 Mg1 K1 104.46(6) . . ?
Si2 Mg1 K1 146.20(5) . . ?
Si1A Mg1 K1 104.40(8) . . ?
O5 Mg2 N4 113.47(13) . . ?
O5 Mg2 N3 103.85(14) . . ?
N4 Mg2 N3 123.49(14) . . ?
O5 Mg2 O6 94.00(14) . . ?
N4 Mg2 O6 110.95(13) . . ?
N3 Mg2 O6 106.90(13) . . ?
O5 Mg2 O4 173.30(13) . . ?
N4 Mg2 O4 70.42(11) . . ?
N3 Mg2 O4 69.61(11) . . ?
O6 Mg2 O4 89.45(11) . . ?
O5 Mg2 Si4 148.47(10) . . ?
N4 Mg2 Si4 35.35(9) . . ?
N3 Mg2 Si4 96.92(10) . . ?
O6 Mg2 Si4 102.42(10) . . ?
O4 Mg2 Si4 35.07(7) . . ?
O5 Mg2 Si3 138.49(10) . . ?
N4 Mg2 Si3 99.57(10) . . ?
N3 Mg2 Si3 34.74(9) . . ?
O6 Mg2 Si3 97.02(10) . . ?
O4 Mg2 Si3 35.09(6) . . ?
Si4 Mg2 Si3 66.28(4) . . ?
O5 Mg2 K2 33.38(9) . . ?
N4 Mg2 K2 128.11(10) . . ?
N3 Mg2 K2 71.21(9) . . ?
O6 Mg2 K2 109.82(10) . . ?
O4 Mg2 K2 139.92(7) . . ?
Si4 Mg2 K2 147.62(5) . . ?
Si3 Mg2 K2 105.90(4) . . ?
Si2 O1 Si1A 129.3(4) . . ?
Si2 O1 Si1 151.7(3) . . ?
Si2 O1 Mg1 87.76(13) . . ?
Si1A O1 Mg1 91.63(19) . . ?
Si1 O1 Mg1 84.72(16) . . ?
C29 O2 Mg1 124.9(3) . . ?
C29 O2 K1 81.3(2) . . ?
Mg1 O2 K1 118.75(14) . . ?
C30 O3 C32 104.6(6) . . ?
C32A O3 C30A 117.9(6) . . ?
C30 O3 Mg1 132.6(5) . . ?
C32A O3 Mg1 122.4(4) . . ?
C32 O3 Mg1 122.4(4) . . ?
C30A O3 Mg1 116.3(6) . . ?
Si4 O4 Si3 143.93(18) . . ?
Si4 O4 Mg2 88.17(12) . . ?
Si3 O4 Mg2 88.53(12) . . ?
C62 O5 Mg2 125.6(3) . . ?
C62 O5 K2 82.9(2) . . ?
Mg2 O5 K2 123.04(14) . . ?
C65 O6 C63 111.9(4) . . ?
C65 O6 Mg2 116.5(3) . . ?
C63 O6 Mg2 126.0(3) . . ?
C1 N1 Si1 128.2(3) . . ?
C1 N1 Si1A 125.6(3) . . ?
C1 N1 Mg1 131.0(3) . . ?
Si1 N1 Mg1 99.9(2) . . ?
Si1A N1 Mg1 102.0(2) . . ?
C17 N2 Si2 122.9(3) . . ?
C17 N2 Mg1 135.3(3) . . ?
Si2 N2 Mg1 100.62(16) . . ?
C34 N3 Si3 130.6(3) . . ?
C34 N3 Mg2 128.4(2) . . ?
Si3 N3 Mg2 100.71(15) . . ?
C50 N4 Si4 122.3(3) . . ?
C50 N4 Mg2 136.3(3) . . ?
Si4 N4 Mg2 99.73(15) . . ?
N1 C1 C2 122.1(4) . . ?
N1 C1 C6 120.7(4) . . ?
C2 C1 C6 117.1(4) . . ?
N1 C1 K1 108.5(2) . . ?
C2 C1 K1 77.2(2) . . ?
C6 C1 K1 80.0(2) . . ?
C3 C2 C1 120.0(4) . . ?
C3 C2 C7A 118.2(5) . . ?
C1 C2 C7A 121.8(4) . . ?
C3 C2 C7 118.2(5) . . ?
C1 C2 C7 121.8(4) . . ?
C3 C2 K1 82.1(3) . . ?
C1 C2 K1 76.5(2) . . ?
C7A C2 K1 110.2(3) . . ?
C7 C2 K1 110.2(3) . . ?
C4 C3 C2 122.2(5) . . ?
C4 C3 K1 82.0(3) . . ?
C2 C3 K1 72.8(3) . . ?
C4 C3 H3 118.9 . . ?
C2 C3 H3 118.9 . . ?
K1 C3 H3 116.7 . . ?
C3 C4 C5 119.1(4) . . ?
C3 C4 K1 74.1(3) . . ?
C5 C4 K1 76.6(3) . . ?
C3 C4 H4 120.4 . . ?
C5 C4 H4 120.4 . . ?
K1 C4 H4 119.9 . . ?
C4 C5 C6 121.2(5) . . ?
C4 C5 K1 79.4(3) . . ?
C6 C5 K1 73.3(3) . . ?
C4 C5 H5 119.4 . . ?
C6 C5 H5 119.4 . . ?
K1 C5 H5 118.7 . . ?
C5 C6 C1 120.4(4) . . ?
C5 C6 C10 118.0(5) . . ?
C1 C6 C10 121.6(4) . . ?
C5 C6 K1 82.1(3) . . ?
C1 C6 K1 73.9(2) . . ?
C10 C6 K1 112.3(3) . . ?
C7 C9 H9A 109.5 . . ?
C7 C9 H9B 109.5 . . ?
H9A C9 H9B 109.5 . . ?
C7 C9 H9C 109.5 . . ?
H9A C9 H9C 109.5 . . ?
H9B C9 H9C 109.5 . . ?
C6 C10 C11 112.9(5) . . ?
C6 C10 C12 110.1(4) . . ?
C11 C10 C12 109.5(5) . . ?
C6 C10 H10 108.1 . . ?
C11 C10 H10 108.1 . . ?
C12 C10 H10 108.1 . . ?
C10 C11 H11A 109.5 . . ?
C10 C11 H11B 109.5 . . ?
H11A C11 H11B 109.5 . . ?
C10 C11 H11C 109.5 . . ?
H11A C11 H11C 109.5 . . ?
H11B C11 H11C 109.5 . . ?
C10 C12 H12A 109.5 . . ?
C10 C12 H12B 109.5 . . ?
H12A C12 H12B 109.5 . . ?
C10 C12 H12C 109.5 . . ?
H12A C12 H12C 109.5 . . ?
H12B C12 H12C 109.5 . . ?
Si2 C16 H16A 109.5 . . ?
Si2 C16 H16B 109.5 . . ?
H16A C16 H16B 109.5 . . ?
Si2 C16 H16C 109.5 . . ?
H16A C16 H16C 109.5 . . ?
H16B C16 H16C 109.5 . . ?
N2 C17 C18 122.4(4) . . ?
N2 C17 C22 120.1(4) . . ?
C18 C17 C22 117.5(4) . . ?
N2 C17 K1 123.6(2) . 2_566 ?
C18 C17 K1 75.3(2) . 2_566 ?
C22 C17 K1 70.4(2) . 2_566 ?
C19 C18 C17 119.9(4) . . ?
C19 C18 C23 117.7(4) . . ?
C17 C18 C23 122.3(4) . . ?
C19 C18 K1 71.7(2) . 2_566 ?
C17 C18 K1 80.4(2) . 2_566 ?
C23 C18 K1 115.8(2) . 2_566 ?
C20 C19 C18 121.9(4) . . ?
C20 C19 K1 73.4(2) . 2_566 ?
C18 C19 K1 83.6(2) . 2_566 ?
C20 C19 H19 119 . . ?
C18 C19 H19 119 . . ?
K1 C19 H19 114.2 2_566 . ?
C21 C20 C19 119.0(4) . . ?
C21 C20 K1 76.8(2) . 2_566 ?
C19 C20 K1 81.2(2) . 2_566 ?
C21 C20 H20 120.5 . . ?
C19 C20 H20 120.5 . . ?
K1 C20 H20 112 2_566 . ?
C20 C21 C22 121.9(4) . . ?
C20 C21 K1 77.5(3) . 2_566 ?
C22 C21 K1 82.6(2) . 2_566 ?
C20 C21 H21 119 . . ?
C22 C21 H21 119 . . ?
K1 C21 H21 110.8 2_566 . ?
C21 C22 C17 119.6(4) . . ?
C21 C22 C26 118.5(4) . . ?
C17 C22 C26 121.8(4) . . ?
C21 C22 K1 71.8(2) . 2_566 ?
C17 C22 K1 84.7(2) . 2_566 ?
C26 C22 K1 110.4(3) . 2_566 ?
C18 C23 C25 110.3(3) . . ?
C18 C23 C24 112.4(4) . . ?
C25 C23 C24 109.2(4) . . ?
C18 C23 H23 108.3 . . ?
C25 C23 H23 108.3 . . ?
C24 C23 H23 108.3 . . ?
C23 C24 H24A 109.5 . . ?
C23 C24 H24B 109.5 . . ?
H24A C24 H24B 109.5 . . ?
C23 C24 H24C 109.5 . . ?
H24A C24 H24C 109.5 . . ?
H24B C24 H24C 109.5 . . ?
C23 C25 H25A 109.5 . . ?
C23 C25 H25B 109.5 . . ?
H25A C25 H25B 109.5 . . ?
C23 C25 H25C 109.5 . . ?
H25A C25 H25C 109.5 . . ?
H25B C25 H25C 109.5 . . ?
C22 C26 C28 108.9(4) . . ?
C22 C26 C27 113.5(4) . . ?
C28 C26 C27 111.0(4) . . ?
C22 C26 H26 107.7 . . ?
C28 C26 H26 107.7 . . ?
C27 C26 H26 107.7 . . ?
C26 C27 H27A 109.5 . . ?
C26 C27 H27B 109.5 . . ?
H27A C27 H27B 109.5 . . ?
C26 C27 H27C 109.5 . . ?
H27A C27 H27C 109.5 . . ?
H27B C27 H27C 109.5 . . ?
C26 C28 H28A 109.5 . . ?
C26 C28 H28B 109.5 . . ?
H28A C28 H28B 109.5 . . ?
C26 C28 H28C 109.5 . . ?
H28A C28 H28C 109.5 . . ?
H28B C28 H28C 109.5 . . ?
C29 C29 O2 164.6(6) 2_566 . ?
C29 C29 K1 93.7(4) 2_566 . ?
O2 C29 K1 71.3(2) . . ?
C29 C29 K1 63.6(3) 2_566 2_566 ?
O2 C29 K1 131.4(3) . 2_566 ?
K1 C29 K1 157.28(16) . 2_566 ?
N3 C34 C35 120.9(4) . . ?
N3 C34 C39 121.9(4) . . ?
C35 C34 C39 117.1(4) . . ?
N3 C34 K2 110.7(2) . . ?
C35 C34 K2 77.5(2) . . ?
C39 C34 K2 78.7(2) . . ?
C36 C35 C34 120.3(4) . . ?
C36 C35 C40 118.2(4) . . ?
C34 C35 C40 121.5(4) . . ?
C36 C35 K2 78.6(3) . . ?
C34 C35 K2 76.8(2) . . ?
C40 C35 K2 114.3(3) . . ?
C37 C36 C35 121.6(4) . . ?
C37 C36 K2 78.8(3) . . ?
C35 C36 K2 76.3(3) . . ?
C37 C36 H36 119.2 . . ?
C35 C36 H36 119.2 . . ?
K2 C36 H36 116.2 . . ?
C38 C37 C36 118.5(4) . . ?
C38 C37 K2 77.6(3) . . ?
C36 C37 K2 76.5(3) . . ?
C38 C37 H37 120.8 . . ?
C36 C37 H37 120.8 . . ?
K2 C37 H37 116 . . ?
C37 C38 C39 122.7(5) . . ?
C37 C38 K2 78.1(3) . . ?
C39 C38 K2 76.7(2) . . ?
C37 C38 H38 118.6 . . ?
C39 C38 H38 118.6 . . ?
K2 C38 H38 117 . . ?
C38 C39 C34 119.8(4) . . ?
C38 C39 C43 118.6(4) . . ?
C34 C39 C43 121.6(4) . . ?
C38 C39 K2 78.4(3) . . ?
C34 C39 K2 75.6(2) . . ?
C43 C39 K2 117.3(3) . . ?
C35 C40 C42 112.7(4) . . ?
C35 C40 C41 110.7(4) . . ?
C42 C40 C41 109.4(4) . . ?
C35 C40 H40 108 . . ?
C42 C40 H40 108 . . ?
C41 C40 H40 108 . . ?
C40 C41 H41A 109.5 . . ?
C40 C41 H41B 109.5 . . ?
H41A C41 H41B 109.5 . . ?
C40 C41 H41C 109.5 . . ?
H41A C41 H41C 109.5 . . ?
H41B C41 H41C 109.5 . . ?
C40 C42 H42A 109.5 . . ?
C40 C42 H42B 109.5 . . ?
H42A C42 H42B 109.5 . . ?
C40 C42 H42C 109.5 . . ?
H42A C42 H42C 109.5 . . ?
H42B C42 H42C 109.5 . . ?
C39 C43 C45 113.1(4) . . ?
C39 C43 C44 110.3(4) . . ?
C45 C43 C44 109.5(4) . . ?
C39 C43 H43 107.9 . . ?
C45 C43 H43 107.9 . . ?
C44 C43 H43 107.9 . . ?
C43 C44 H44A 109.5 . . ?
C43 C44 H44B 109.5 . . ?
H44A C44 H44B 109.5 . . ?
C43 C44 H44C 109.5 . . ?
H44A C44 H44C 109.5 . . ?
H44B C44 H44C 109.5 . . ?
C43 C45 H45A 109.5 . . ?
C43 C45 H45B 109.5 . . ?
H45A C45 H45B 109.5 . . ?
C43 C45 H45C 109.5 . . ?
H45A C45 H45C 109.5 . . ?
H45B C45 H45C 109.5 . . ?
Si3 C46 H46A 109.5 . . ?
Si3 C46 H46B 109.5 . . ?
H46A C46 H46B 109.5 . . ?
Si3 C46 H46C 109.5 . . ?
H46A C46 H46C 109.5 . . ?
H46B C46 H46C 109.5 . . ?
Si3 C47 H47A 109.5 . . ?
Si3 C47 H47B 109.5 . . ?
H47A C47 H47B 109.5 . . ?
Si3 C47 H47C 109.5 . . ?
H47A C47 H47C 109.5 . . ?
H47B C47 H47C 109.5 . . ?
Si4 C48 H48A 109.5 . . ?
Si4 C48 H48B 109.5 . . ?
H48A C48 H48B 109.5 . . ?
Si4 C48 H48C 109.5 . . ?
H48A C48 H48C 109.5 . . ?
H48B C48 H48C 109.5 . . ?
Si4 C49 H49A 109.5 . . ?
Si4 C49 H49B 109.5 . . ?
H49A C49 H49B 109.5 . . ?
Si4 C49 H49C 109.5 . . ?
H49A C49 H49C 109.5 . . ?
H49B C49 H49C 109.5 . . ?
N4 C50 C55 122.2(3) . . ?
N4 C50 C51 120.4(4) . . ?
C55 C50 C51 117.4(3) . . ?
N4 C50 K2 122.6(2) . 2_465 ?
C55 C50 K2 74.4(2) . 2_465 ?
C51 C50 K2 72.5(2) . 2_465 ?
C52 C51 C50 119.5(4) . . ?
C52 C51 C56 118.7(4) . . ?
C50 C51 C56 121.8(3) . . ?
C52 C51 K2 72.5(2) . 2_465 ?
C50 C51 K2 82.6(2) . 2_465 ?
C56 C51 K2 112.1(3) . 2_465 ?
C53 C52 C51 122.2(4) . . ?
C53 C52 K2 77.3(3) . 2_465 ?
C51 C52 K2 82.2(2) . 2_465 ?
C53 C52 H52 118.9 . . ?
C51 C52 H52 118.9 . . ?
K2 C52 H52 111.5 2_465 . ?
C52 C53 C54 118.4(4) . . ?
C52 C53 K2 77.3(2) . 2_465 ?
C54 C53 K2 79.3(3) . 2_465 ?
C52 C53 H53 120.8 . . ?
C54 C53 H53 120.8 . . ?
K2 C53 H53 113.4 2_465 . ?
C53 C54 C55 122.1(4) . . ?
C53 C54 K2 75.5(3) . 2_465 ?
C55 C54 K2 82.3(2) . 2_465 ?
C53 C54 H54 118.9 . . ?
C55 C54 H54 118.9 . . ?
K2 C54 H54 113.4 2_465 . ?
C54 C55 C50 120.3(4) . . ?
C54 C55 C59 117.3(4) . . ?
C50 C55 C59 122.4(3) . . ?
C54 C55 K2 72.9(2) . 2_465 ?
C50 C55 K2 81.2(2) . 2_465 ?
C59 C55 K2 114.0(3) . 2_465 ?
C51 C56 C58 113.9(4) . . ?
C51 C56 C57 108.8(4) . . ?
C58 C56 C57 110.2(4) . . ?
C51 C56 H56 107.9 . . ?
C58 C56 H56 107.9 . . ?
C57 C56 H56 107.9 . . ?
C56 C57 H57A 109.5 . . ?
C56 C57 H57B 109.5 . . ?
H57A C57 H57B 109.5 . . ?
C56 C57 H57C 109.5 . . ?
H57A C57 H57C 109.5 . . ?
H57B C57 H57C 109.5 . . ?
C56 C58 H58A 109.5 . . ?
C56 C58 H58B 109.5 . . ?
H58A C58 H58B 109.5 . . ?
C56 C58 H58C 109.5 . . ?
H58A C58 H58C 109.5 . . ?
H58B C58 H58C 109.5 . . ?
C55 C59 C60 109.7(3) . . ?
C55 C59 C61 112.5(4) . . ?
C60 C59 C61 109.7(4) . . ?
C55 C59 H59 108.3 . . ?
C60 C59 H59 108.3 . . ?
C61 C59 H59 108.3 . . ?
C59 C60 H60A 109.5 . . ?
C59 C60 H60B 109.5 . . ?
H60A C60 H60B 109.5 . . ?
C59 C60 H60C 109.5 . . ?
H60A C60 H60C 109.5 . . ?
H60B C60 H60C 109.5 . . ?
C59 C61 H61A 109.5 . . ?
C59 C61 H61B 109.5 . . ?
H61A C61 H61B 109.5 . . ?
C59 C61 H61C 109.5 . . ?
H61A C61 H61C 109.5 . . ?
H61B C61 H61C 109.5 . . ?
C62 C62 O5 164.9(6) 2_465 . ?
C62 C62 K2 95.6(4) 2_465 . ?
O5 C62 K2 69.6(2) . . ?
C62 C62 K2 62.3(3) 2_465 2_465 ?
O5 C62 K2 132.5(3) . 2_465 ?
K2 C62 K2 157.86(16) . 2_465 ?
O6 C63 C64 116.3(6) . . ?
O6 C63 H63A 108.2 . . ?
C64 C63 H63A 108.2 . . ?
O6 C63 H63B 108.2 . . ?
C64 C63 H63B 108.2 . . ?
H63A C63 H63B 107.4 . . ?
C63 C64 H64A 109.5 . . ?
C63 C64 H64B 109.5 . . ?
H64A C64 H64B 109.5 . . ?
C63 C64 H64C 109.5 . . ?
H64A C64 H64C 109.5 . . ?
H64B C64 H64C 109.5 . . ?
C66 C65 O6 118.3(7) . . ?
C66 C65 H65A 107.7 . . ?
O6 C65 H65A 107.7 . . ?
C66 C65 H65B 107.7 . . ?
O6 C65 H65B 107.7 . . ?
H65A C65 H65B 107.1 . . ?
C65 C66 H66A 109.5 . . ?
C65 C66 H66B 109.5 . . ?
H66A C66 H66B 109.5 . . ?
C65 C66 H66C 109.5 . . ?
H66A C66 H66C 109.5 . . ?
H66B C66 H66C 109.5 . . ?
N1 Si1 O1 100.6(2) . . ?
N1 Si1 C13 113.2(5) . . ?
O1 Si1 C13 105.0(4) . . ?
N1 Si1 C14 119.3(4) . . ?
O1 Si1 C14 110.7(4) . . ?
C13 Si1 C14 107.1(5) . . ?
N1 Si1 Mg1 45.12(14) . . ?
O1 Si1 Mg1 58.77(13) . . ?
C13 Si1 Mg1 136.2(4) . . ?
C14 Si1 Mg1 116.7(4) . . ?
Si1 C13 H13A 109.5 . . ?
Si1 C13 H13B 109.5 . . ?
H13A C13 H13B 109.5 . . ?
Si1 C13 H13C 109.5 . . ?
H13A C13 H13C 109.5 . . ?
H13B C13 H13C 109.5 . . ?
Si1 C14 H14A 109.5 . . ?
Si1 C14 H14B 109.5 . . ?
H14A C14 H14B 109.5 . . ?
Si1 C14 H14C 109.5 . . ?
H14A C14 H14C 109.5 . . ?
H14B C14 H14C 109.5 . . ?
Si2 C15 H15A 109.5 . . ?
Si2 C15 H15B 109.5 . . ?
H15A C15 H15B 109.5 . . ?
Si2 C15 H15C 109.5 . . ?
H15A C15 H15C 109.5 . . ?
H15B C15 H15C 109.5 . . ?
O3 C30 C31 126.1(12) . . ?
O3 C30 H30A 105.8 . . ?
C31 C30 H30A 105.8 . . ?
O3 C30 H30B 105.8 . . ?
C31 C30 H30B 105.8 . . ?
H30A C30 H30B 106.2 . . ?
C30 C31 H31A 109.5 . . ?
C30 C31 H31B 109.5 . . ?
H31A C31 H31B 109.5 . . ?
C30 C31 H31C 109.5 . . ?
H31A C31 H31C 109.5 . . ?
H31B C31 H31C 109.5 . . ?
O3 C32 C33 112.0(7) . . ?
O3 C32 H32A 109.2 . . ?
C33 C32 H32A 109.2 . . ?
O3 C32 H32B 109.2 . . ?
C33 C32 H32B 109.2 . . ?
H32A C32 H32B 107.9 . . ?
C32 C33 H33A 109.5 . . ?
C32 C33 H33B 109.5 . . ?
H33A C33 H33B 109.5 . . ?
C32 C33 H33C 109.5 . . ?
H33A C33 H33C 109.5 . . ?
H33B C33 H33C 109.5 . . ?
O1 Si1A N1 95.3(3) . . ?
O1 Si1A C14A 105.0(5) . . ?
N1 Si1A C14A 109.4(7) . . ?
O1 Si1A C13A 114.7(6) . . ?
N1 Si1A C13A 124.2(5) . . ?
C14A Si1A C13A 106.5(9) . . ?
O1 Si1A Mg1 54.42(15) . . ?
N1 Si1A Mg1 41.81(13) . . ?
C14A Si1A Mg1 123.6(7) . . ?
C13A Si1A Mg1 129.9(6) . . ?
Si1A C13A H13D 109.5 . . ?
Si1A C13A H13E 109.5 . . ?
H13D C13A H13E 109.5 . . ?
Si1A C13A H13F 109.5 . . ?
H13D C13A H13F 109.5 . . ?
H13E C13A H13F 109.5 . . ?
Si1A C14A H14D 109.5 . . ?
Si1A C14A H14E 109.5 . . ?
H14D C14A H14E 109.5 . . ?
Si1A C14A H14F 109.5 . . ?
H14D C14A H14F 109.5 . . ?
H14E C14A H14F 109.5 . . ?
Si2 C15A H15D 109.5 . . ?
Si2 C15A H15E 109.5 . . ?
H15D C15A H15E 109.5 . . ?
Si2 C15A H15F 109.5 . . ?
H15D C15A H15F 109.5 . . ?
H15E C15A H15F 109.5 . . ?
C31A C30A O3 113.5(11) . . ?
C31A C30A H30C 108.9 . . ?
O3 C30A H30C 108.9 . . ?
C31A C30A H30D 108.9 . . ?
O3 C30A H30D 108.9 . . ?
H30C C30A H30D 107.7 . . ?
C30A C31A H31D 109.5 . . ?
C30A C31A H31E 109.5 . . ?
H31D C31A H31E 109.5 . . ?
C30A C31A H31F 109.5 . . ?
H31D C31A H31F 109.5 . . ?
H31E C31A H31F 109.5 . . ?
O3 C32A C33A 99.4(11) . . ?
O3 C32A H32C 111.9 . . ?
C33A C32A H32C 111.9 . . ?
O3 C32A H32D 111.9 . . ?
C33A C32A H32D 111.9 . . ?
H32C C32A H32D 109.6 . . ?
C32A C33A H33D 109.5 . . ?
C32A C33A H33E 109.5 . . ?
H33D C33A H33E 109.5 . . ?
C32A C33A H33F 109.5 . . ?
H33D C33A H33F 109.5 . . ?
H33E C33A H33F 109.5 . . ?
C2 C7 C9 110.3(5) . . ?
C2 C7 C8 113.2(6) . . ?
C9 C7 C8 103.0(9) . . ?
C2 C7 H7 110 . . ?
C9 C7 H7 110 . . ?
C8 C7 H7 110 . . ?
C7 C8 H8C 109.5 . . ?
C7 C8 H8B 109.5 . . ?
H8C C8 H8B 109.5 . . ?
C7 C8 H8A 109.5 . . ?
H8C C8 H8A 109.5 . . ?
H8B C8 H8A 109.5 . . ?
C2 C7A C9 110.3(5) . . ?
C2 C7A C8A 107.2(12) . . ?
C9 C7A C8A 129(2) . . ?
C2 C7A H7A 102.4 . . ?
C9 C7A H7A 102.4 . . ?
C8A C7A H7A 102.4 . . ?
C7A C8A H8A3 109.5 . . ?
C7A C8A H8A2 109.5 . . ?
H8A3 C8A H8A2 109.5 . . ?
C7A C8A H8A1 109.5 . . ?
H8A3 C8A H8A1 109.5 . . ?
H8A2 C8A H8A1 109.5 . . ?

loop_
_geom_bond_atom_site_label_1
_geom_bond_atom_site_label_2
_geom_bond_distance
_geom_bond_site_symmetry_2
_geom_bond_publ_flag
K1 O2 2.690(3) . ?
K1 C29 2.808(4) . ?
K1 C21 3.085(4) 2_566 ?
K1 C20 3.093(4) 2_566 ?
K1 C1 3.123(4) . ?
K1 C29 3.128(4) 2_566 ?
K1 C2 3.132(4) . ?
K1 C19 3.190(4) 2_566 ?
K1 C6 3.201(5) . ?
K1 C22 3.220(4) 2_566 ?
K1 C3 3.248(5) . ?
K1 C5 3.309(5) . ?
K2 O5 2.661(3) . ?
K2 C62 2.818(4) . ?
K2 C52 3.136(4) 2_465 ?
K2 C53 3.137(4) 2_465 ?
K2 C62 3.168(4) 2_465 ?
K2 C54 3.184(4) 2_465 ?
K2 C34 3.191(4) . ?
K2 C35 3.200(4) . ?
K2 C36 3.229(5) . ?
K2 C39 3.230(4) . ?
K2 C38 3.252(5) . ?
K2 C51 3.258(4) 2_465 ?
Si2 O1 1.644(3) . ?
Si2 N2 1.693(3) . ?
Si2 C15A 1.85(2) . ?
Si2 C16 1.865(5) . ?
Si2 C15 1.892(15) . ?
Si2 Mg1 2.8888(17) . ?
Si3 O4 1.666(3) . ?
Si3 N3 1.680(3) . ?
Si3 C47 1.868(4) . ?
Si3 C46 1.871(4) . ?
Si3 Mg2 2.8972(15) . ?
Si4 O4 1.658(3) . ?
Si4 N4 1.693(3) . ?
Si4 C49 1.863(5) . ?
Si4 C48 1.869(5) . ?
Si4 Mg2 2.8842(16) . ?
Mg1 O2 1.936(3) . ?
Mg1 N1 2.044(4) . ?
Mg1 N2 2.049(3) . ?
Mg1 O3 2.152(4) . ?
Mg1 O1 2.441(3) . ?
Mg1 Si1 2.842(3) . ?
Mg1 Si1A 3.000(4) . ?
Mg2 O5 1.935(3) . ?
Mg2 N4 2.066(3) . ?
Mg2 N3 2.069(3) . ?
Mg2 O6 2.142(3) . ?
Mg2 O4 2.413(3) . ?
O1 Si1A 1.676(5) . ?
O1 Si1 1.698(4) . ?
O2 C29 1.309(5) . ?
O3 C30 1.397(9) . ?
O3 C32A 1.433(8) . ?
O3 C32 1.433(8) . ?
O3 C30A 1.570(15) . ?
O5 C62 1.312(5) . ?
O6 C65 1.426(7) . ?
O6 C63 1.438(6) . ?
N1 C1 1.403(5) . ?
N1 Si1 1.653(4) . ?
N1 Si1A 1.810(6) . ?
N2 C17 1.408(5) . ?
N3 C34 1.401(5) . ?
N4 C50 1.405(5) . ?
C1 C2 1.423(6) . ?
C1 C6 1.432(6) . ?
C2 C3 1.393(6) . ?
C2 C7A 1.501(7) . ?
C2 C7 1.501(7) . ?
C3 C4 1.364(8) . ?
C3 H3 0.95 . ?
C4 C5 1.388(8) . ?
C4 H4 0.95 . ?
C5 C6 1.390(7) . ?
C5 H5 0.95 . ?
C6 C10 1.511(7) . ?
C9 C7A 1.544(9) . ?
C9 C7 1.544(9) . ?
C9 H9A 0.98 . ?
C9 H9B 0.98 . ?
C9 H9C 0.98 . ?
C10 C11 1.522(8) . ?
C10 C12 1.526(8) . ?
C10 H10 1 . ?
C11 H11A 0.98 . ?
C11 H11B 0.98 . ?
C11 H11C 0.98 . ?
C12 H12A 0.98 . ?
C12 H12B 0.98 . ?
C12 H12C 0.98 . ?
C16 H16A 0.98 . ?
C16 H16B 0.98 . ?
C16 H16C 0.98 . ?
C17 C18 1.420(6) . ?
C17 C22 1.443(6) . ?
C18 C19 1.404(6) . ?
C18 C23 1.512(6) . ?
C19 C20 1.386(7) . ?
C19 H19 0.95 . ?
C20 C21 1.374(7) . ?
C20 H20 0.95 . ?
C21 C22 1.402(6) . ?
C21 H21 0.95 . ?
C22 C26 1.510(6) . ?
C23 C25 1.530(6) . ?
C23 C24 1.535(6) . ?
C23 H23 1 . ?
C24 H24A 0.98 . ?
C24 H24B 0.98 . ?
C24 H24C 0.98 . ?
C25 H25A 0.98 . ?
C25 H25B 0.98 . ?
C25 H25C 0.98 . ?
C26 C28 1.525(7) . ?
C26 C27 1.526(6) . ?
C26 H26 1 . ?
C27 H27A 0.98 . ?
C27 H27B 0.98 . ?
C27 H27C 0.98 . ?
C28 H28A 0.98 . ?
C28 H28B 0.98 . ?
C28 H28C 0.98 . ?
C29 C29 1.211(8) 2_566 ?
C34 C35 1.425(6) . ?
C34 C39 1.430(6) . ?
C35 C36 1.400(6) . ?
C35 C40 1.510(6) . ?
C36 C37 1.386(8) . ?
C36 H36 0.95 . ?
C37 C38 1.369(8) . ?
C37 H37 0.95 . ?
C38 C39 1.394(6) . ?
C38 H38 0.95 . ?
C39 C43 1.512(6) . ?
C40 C42 1.526(7) . ?
C40 C41 1.531(6) . ?
C40 H40 1 . ?
C41 H41A 0.98 . ?
C41 H41B 0.98 . ?
C41 H41C 0.98 . ?
C42 H42A 0.98 . ?
C42 H42B 0.98 . ?
C42 H42C 0.98 . ?
C43 C45 1.519(7) . ?
C43 C44 1.546(7) . ?
C43 H43 1 . ?
C44 H44A 0.98 . ?
C44 H44B 0.98 . ?
C44 H44C 0.98 . ?
C45 H45A 0.98 . ?
C45 H45B 0.98 . ?
C45 H45C 0.98 . ?
C46 H46A 0.98 . ?
C46 H46B 0.98 . ?
C46 H46C 0.98 . ?
C47 H47A 0.98 . ?
C47 H47B 0.98 . ?
C47 H47C 0.98 . ?
C48 H48A 0.98 . ?
C48 H48B 0.98 . ?
C48 H48C 0.98 . ?
C49 H49A 0.98 . ?
C49 H49B 0.98 . ?
C49 H49C 0.98 . ?
C50 C55 1.417(6) . ?
C50 C51 1.437(5) . ?
C51 C52 1.401(6) . ?
C51 C56 1.499(6) . ?
C52 C53 1.379(7) . ?
C52 H52 0.95 . ?
C53 C54 1.381(6) . ?
C53 H53 0.95 . ?
C54 C55 1.397(6) . ?
C54 H54 0.95 . ?
C55 C59 1.522(6) . ?
C56 C58 1.533(6) . ?
C56 C57 1.537(7) . ?
C56 H56 1 . ?
C57 H57A 0.98 . ?
C57 H57B 0.98 . ?
C57 H57C 0.98 . ?
C58 H58A 0.98 . ?
C58 H58B 0.98 . ?
C58 H58C 0.98 . ?
C59 C60 1.525(6) . ?
C59 C61 1.533(6) . ?
C59 H59 1 . ?
C60 H60A 0.98 . ?
C60 H60B 0.98 . ?
C60 H60C 0.98 . ?
C61 H61A 0.98 . ?
C61 H61B 0.98 . ?
C61 H61C 0.98 . ?
C62 C62 1.199(9) 2_465 ?
C63 C64 1.497(9) . ?
C63 H63A 0.99 . ?
C63 H63B 0.99 . ?
C64 H64A 0.98 . ?
C64 H64B 0.98 . ?
C64 H64C 0.98 . ?
C65 C66 1.366(11) . ?
C65 H65A 0.99 . ?
C65 H65B 0.99 . ?
C66 H66A 0.98 . ?
C66 H66B 0.98 . ?
C66 H66C 0.98 . ?
Si1 C13 1.870(11) . ?
Si1 C14 1.875(10) . ?
C13 H13A 0.98 . ?
C13 H13B 0.98 . ?
C13 H13C 0.98 . ?
C14 H14A 0.98 . ?
C14 H14B 0.98 . ?
C14 H14C 0.98 . ?
C15 H15A 0.98 . ?
C15 H15B 0.98 . ?
C15 H15C 0.98 . ?
C30 C31 1.52(2) . ?
C30 H30A 0.99 . ?
C30 H30B 0.99 . ?
C31 H31A 0.98 . ?
C31 H31B 0.98 . ?
C31 H31C 0.98 . ?
C32 C33 1.524(12) . ?
C32 H32A 0.99 . ?
C32 H32B 0.99 . ?
C33 H33A 0.98 . ?
C33 H33B 0.98 . ?
C33 H33C 0.98 . ?
Si1A C14A 1.870(15) . ?
Si1A C13A 1.907(16) . ?
C13A H13D 0.98 . ?
C13A H13E 0.98 . ?
C13A H13F 0.98 . ?
C14A H14D 0.98 . ?
C14A H14E 0.98 . ?
C14A H14F 0.98 . ?
C15A H15D 0.98 . ?
C15A H15E 0.98 . ?
C15A H15F 0.98 . ?
C30A C31A 1.51(2) . ?
C30A H30C 0.99 . ?
C30A H30D 0.99 . ?
C31A H31D 0.98 . ?
C31A H31E 0.98 . ?
C31A H31F 0.98 . ?
C32A C33A 1.55(3) . ?
C32A H32C 0.99 . ?
C32A H32D 0.99 . ?
C33A H33D 0.98 . ?
C33A H33E 0.98 . ?
C33A H33F 0.98 . ?
C7 C8 1.554(10) . ?
C7 H7 1 . ?
C8 H8C 0.98 . ?
C8 H8B 0.98 . ?
C8 H8A 0.98 . ?
C7A C8A 1.570(16) . ?
C7A H7A 1 . ?
C8A H8A3 0.98 . ?
C8A H8A2 0.98 . ?
C8A H8A1 0.98 . ?
